data_7153140
loop_
_publ_author_name
'Olszewska, Teresa'
'Sikorski, Artur'
'Herman, Aleksander'
'Po\/lo\'nski, Tadeusz'

_publ_section_title
;
 Helicity discrimination in
 N,N'-dibenzoyl-1,2,3,4,7,8,9,10-octahydro-1,10-phenanthrolines and their
 thiono- and selenocarbonyl analogues by inclusion complexation with
 chiral diols.
;
_journal_issue 43
_journal_name_full 'Organic &amp; biomolecular chemistry'
_journal_page_first 7522
_journal_page_last 7529
_journal_paper_doi 10.1039/c3ob41216d
_journal_volume 11
_journal_year 2013
_chemical_formula_moiety 'C26 H24 N2 S2'
_chemical_formula_sum 'C26 H24 N2 S2'
_chemical_formula_weight 428.59
_chemical_name_systematic
;

?

;
_space_group_IT_number 15
_symmetry_cell_setting monoclinic
_symmetry_space_group_name_Hall '-C 2yc'
_symmetry_space_group_name_H-M 'C 1 2/c 1'
_atom_sites_solution_hydrogens geom
_atom_sites_solution_primary direct
_atom_sites_solution_secondary difmap
_audit_creation_method 'from SHELXL97 CIF and IUCr SHELXL97-template'
_cell_angle_alpha 90.00
_cell_angle_beta 110.67(3)
_cell_angle_gamma 90.00
_cell_formula_units_Z 4
_cell_length_a 12.197(2)
_cell_length_b 13.572(3)
_cell_length_c 13.886(3)
_cell_measurement_reflns_used 50
_cell_measurement_temperature 295(2)
_cell_measurement_theta_max 25.00
_cell_measurement_theta_min 2.33
_cell_volume 2150.7(9)
_computing_cell_refinement 'KM-4 Software'
_computing_data_collection 'KM-4 Software (Kuma Diffraction, 1989)'
_computing_data_reduction 'KM-4 Software'
_computing_molecular_graphics 'ORTEPII (Johnson, 1976)'
_computing_publication_material 'SHELXL97 and PLATON (Spek, 2003)'
_computing_structure_refinement 'SHELXL97 (Sheldrick, 1997)'
_computing_structure_solution 'SHELXS97 (Sheldrick, 1997)'
_diffrn_ambient_temperature 295(2)
_diffrn_measured_fraction_theta_full 0.960
_diffrn_measured_fraction_theta_max 0.960
_diffrn_measurement_device_type 'Kuma KM4'
_diffrn_measurement_method \q/2\q
_diffrn_radiation_monochromator graphite
_diffrn_radiation_source 'fine-focus sealed tube'
_diffrn_radiation_type MoK\a
_diffrn_radiation_wavelength 0.71073
_diffrn_reflns_av_R_equivalents 0.0336
_diffrn_reflns_av_sigmaI/netI 0.0415
_diffrn_reflns_limit_h_max 13
_diffrn_reflns_limit_h_min -14
_diffrn_reflns_limit_k_max 16
_diffrn_reflns_limit_k_min 0
_diffrn_reflns_limit_l_max 16
_diffrn_reflns_limit_l_min 0
_diffrn_reflns_number 1906
_diffrn_reflns_theta_full 25.00
_diffrn_reflns_theta_max 25.00
_diffrn_reflns_theta_min 2.33
_diffrn_standards_decay_% 0.03
_diffrn_standards_interval_count 200
_diffrn_standards_number 3
_exptl_absorpt_coefficient_mu 0.264
_exptl_absorpt_correction_type none
_exptl_crystal_colour white
_exptl_crystal_density_diffrn 1.324
_exptl_crystal_density_method 'not measured'
_exptl_crystal_description prism
_exptl_crystal_F_000 904
_exptl_crystal_size_max 0.40
_exptl_crystal_size_mid 0.30
_exptl_crystal_size_min 0.20
_refine_diff_density_max 0.286
_refine_diff_density_min -0.320
_refine_diff_density_rms 0.069
_refine_ls_extinction_coef 0.0050(10)
_refine_ls_extinction_expression Fc^*^=kFc[1+0.001xFc^2^\l^3^/sin(2\q)]^-1/4^
_refine_ls_extinction_method SHELXL
_refine_ls_goodness_of_fit_ref 1.068
_refine_ls_hydrogen_treatment constr
_refine_ls_matrix_type full
_refine_ls_number_parameters 137
_refine_ls_number_reflns 1821
_refine_ls_number_restraints 0
_refine_ls_restrained_S_all 1.068
_refine_ls_R_factor_all 0.1125
_refine_ls_R_factor_gt 0.0523
_refine_ls_shift/su_max 0.000
_refine_ls_shift/su_mean 0.000
_refine_ls_structure_factor_coef Fsqd
_refine_ls_weighting_details 'calc w=1/[\s^2^(Fo^2^)+(0.0778P)^2^+4.9971P] where P=(Fo^2^+2Fc^2^)/3'
_refine_ls_weighting_scheme calc
_refine_ls_wR_factor_gt 0.1311
_refine_ls_wR_factor_ref 0.1814
_reflns_number_gt 1085
_reflns_number_total 1821
_reflns_threshold_expression >2sigma(I)
_cod_data_source_file c3ob41216d.txt
_cod_data_source_block 2
_cod_original_cell_volume 2150.7(8)
_cod_original_sg_symbol_H-M 'C 2/c'
_cod_database_code 7153140

loop_
_symmetry_equiv_pos_as_xyz
'x, y, z'
'-x, y, -z+1/2'
'x+1/2, y+1/2, z'
'-x+1/2, y+1/2, -z+1/2'
'-x, -y, -z'
'x, -y, z-1/2'
'-x+1/2, -y+1/2, -z'
'x+1/2, -y+1/2, z-1/2'

loop_
_atom_site_label
_atom_site_type_symbol
_atom_site_fract_x
_atom_site_fract_y
_atom_site_fract_z
_atom_site_U_iso_or_equiv
_atom_site_adp_type
_atom_site_occupancy
_atom_site_symmetry_multiplicity
_atom_site_calc_flag
_atom_site_refinement_flags
N1 N 0.1293(3) 0.2607(2) 0.2979(2) 0.0374(7) Uani 1 1 d .
C2 C 0.2324(4) 0.2557(3) 0.2647(3) 0.0521(11) Uani 1 1 d .
H2A H 0.2940 0.2183 0.3152 0.062 Uiso 1 1 calc R
H2B H 0.2104 0.2206 0.1998 0.062 Uiso 1 1 calc R
C3 C 0.2784(4) 0.3531(4) 0.2523(4) 0.0648(13) Uani 1 1 d .
H3A H 0.2440 0.3736 0.1810 0.078 Uiso 1 1 calc R
H3B H 0.3626 0.3490 0.2697 0.078 Uiso 1 1 calc R
C4A C 0.1218(4) 0.4354(3) 0.2870(3) 0.0460(10) Uani 1 1 d .
C4 C 0.2507(4) 0.4289(3) 0.3207(3) 0.0599(12) Uani 1 1 d .
H4A H 0.2834 0.4087 0.3923 0.072 Uiso 1 1 calc R
H4B H 0.2837 0.4924 0.3137 0.072 Uiso 1 1 calc R
C5 C 0.0596(4) 0.5218(3) 0.2664(3) 0.0589(12) Uani 1 1 d .
H5A H 0.0995 0.5814 0.2748 0.071 Uiso 1 1 calc R
C10B C 0.0603(3) 0.3473(2) 0.2713(3) 0.0349(8) Uani 1 1 d .
C11 C 0.1140(3) 0.1888(3) 0.3585(3) 0.0391(9) Uani 1 1 d .
C12 C 0.0387(3) 0.2088(3) 0.4195(3) 0.0381(9) Uani 1 1 d .
C13 C -0.0269(4) 0.1330(3) 0.4379(3) 0.0537(11) Uani 1 1 d .
H13A H -0.0274 0.0715 0.4082 0.064 Uiso 1 1 calc R
C14 C -0.0914(4) 0.1482(4) 0.4999(4) 0.0693(14) Uani 1 1 d .
H14A H -0.1365 0.0974 0.5112 0.083 Uiso 1 1 calc R
C15 C -0.0896(5) 0.2370(5) 0.5447(4) 0.0744(15) Uani 1 1 d .
H15A H -0.1331 0.2467 0.5870 0.089 Uiso 1 1 calc R
C16 C -0.0241(4) 0.3122(4) 0.5283(3) 0.0642(13) Uani 1 1 d .
H16A H -0.0240 0.3734 0.5586 0.077 Uiso 1 1 calc R
C17 C 0.0416(4) 0.2976(3) 0.4669(3) 0.0479(10) Uani 1 1 d .
H17A H 0.0882 0.3483 0.4575 0.057 Uiso 1 1 calc R
S18 S 0.18143(12) 0.08243(8) 0.37035(10) 0.0630(4) Uani 1 1 d .

loop_
_atom_site_aniso_label
_atom_site_aniso_U_11
_atom_site_aniso_U_22
_atom_site_aniso_U_33
_atom_site_aniso_U_23
_atom_site_aniso_U_13
_atom_site_aniso_U_12
N1 0.0378(17) 0.0379(16) 0.0389(16) -0.0009(13) 0.0163(14) -0.0022(14)
C2 0.040(2) 0.069(3) 0.053(2) 0.001(2) 0.025(2) 0.002(2)
C3 0.053(3) 0.080(3) 0.070(3) 0.002(3) 0.033(2) -0.011(2)
C4A 0.065(3) 0.044(2) 0.037(2) -0.0024(16) 0.027(2) -0.0106(19)
C4 0.065(3) 0.066(3) 0.050(2) -0.004(2) 0.022(2) -0.028(2)
C5 0.095(3) 0.035(2) 0.059(3) -0.0037(19) 0.043(3) -0.011(2)
C10B 0.047(2) 0.0324(17) 0.0306(17) -0.0011(14) 0.0205(17) -0.0031(15)
C11 0.040(2) 0.0387(19) 0.0365(18) -0.0030(16) 0.0113(16) -0.0078(17)
C12 0.037(2) 0.043(2) 0.0305(17) 0.0055(15) 0.0065(16) -0.0002(17)
C13 0.057(3) 0.050(2) 0.055(2) 0.012(2) 0.021(2) -0.004(2)
C14 0.056(3) 0.087(4) 0.073(3) 0.027(3) 0.032(3) -0.005(3)
C15 0.068(3) 0.113(5) 0.055(3) 0.005(3) 0.038(3) -0.004(3)
C16 0.078(3) 0.077(3) 0.044(2) -0.006(2) 0.030(2) 0.004(3)
C17 0.059(3) 0.052(2) 0.0367(19) 0.0015(17) 0.0219(19) -0.003(2)
S18 0.0761(9) 0.0465(6) 0.0717(8) 0.0078(5) 0.0326(7) 0.0138(6)

loop_
_atom_type_symbol
_atom_type_description
_atom_type_scat_dispersion_real
_atom_type_scat_dispersion_imag
_atom_type_scat_source
C C 0.0033 0.0016 'International Tables Vol C Tables 4.2.6.8 and 6.1.1.4'
H H 0.0000 0.0000 'International Tables Vol C Tables 4.2.6.8 and 6.1.1.4'
N N 0.0061 0.0033 'International Tables Vol C Tables 4.2.6.8 and 6.1.1.4'
S S 0.1246 0.1234 'International Tables Vol C Tables 4.2.6.8 and 6.1.1.4'

loop_
_geom_angle_atom_site_label_1
_geom_angle_atom_site_label_2
_geom_angle_atom_site_label_3
_geom_angle
_geom_angle_site_symmetry_1
C11 N1 C10B 124.4(3) .
C11 N1 C2 118.7(3) .
C10B N1 C2 116.6(3) .
C3 C2 N1 113.2(3) .
C3 C2 H2A 108.9 .
N1 C2 H2A 108.9 .
C3 C2 H2B 108.9 .
N1 C2 H2B 108.9 .
H2A C2 H2B 107.7 .
C2 C3 C4 111.0(3) .
C2 C3 H3A 109.4 .
C4 C3 H3A 109.4 .
C2 C3 H3B 109.4 .
C4 C3 H3B 109.4 .
H3A C3 H3B 108.0 .
C5 C4A C10B 118.4(4) .
C5 C4A C4 124.5(4) .
C10B C4A C4 117.0(4) .
C4A C4 C3 106.8(4) .
C4A C4 H4A 110.4 .
C3 C4 H4A 110.4 .
C4A C4 H4B 110.4 .
C3 C4 H4B 110.4 .
H4A C4 H4B 108.6 .
C5 C5 C4A 121.1(2) 2
C5 C5 H5A 119.4 2
C4A C5 H5A 119.4 .
C10B C10B C4A 120.2(2) 2
C10B C10B N1 123.92(18) 2
C4A C10B N1 115.8(3) .
N1 C11 C12 118.5(3) .
N1 C11 S18 121.8(3) .
C12 C11 S18 119.6(3) .
C17 C12 C13 119.1(4) .
C17 C12 C11 121.4(3) .
C13 C12 C11 119.1(3) .
C14 C13 C12 120.1(4) .
C14 C13 H13A 119.9 .
C12 C13 H13A 119.9 .
C15 C14 C13 120.2(4) .
C15 C14 H14A 119.9 .
C13 C14 H14A 119.9 .
C14 C15 C16 120.4(4) .
C14 C15 H15A 119.8 .
C16 C15 H15A 119.8 .
C15 C16 C17 119.9(5) .
C15 C16 H16A 120.0 .
C17 C16 H16A 120.0 .
C12 C17 C16 120.2(4) .
C12 C17 H17A 119.9 .
C16 C17 H17A 119.9 .

loop_
_geom_bond_atom_site_label_1
_geom_bond_atom_site_label_2
_geom_bond_distance
_geom_bond_site_symmetry_2
N1 C11 1.344(4) .
N1 C10B 1.416(4) .
N1 C2 1.486(5) .
C2 C3 1.470(6) .
C2 H2A 0.9700 .
C2 H2B 0.9700 .
C3 C4 1.518(6) .
C3 H3A 0.9700 .
C3 H3B 0.9700 .
C4A C5 1.371(6) .
C4A C10B 1.388(5) .
C4A C4 1.476(6) .
C4 H4A 0.9700 .
C4 H4B 0.9700 .
C5 C5 1.362(10) 2
C5 H5A 0.9300 .
C10B C10B 1.379(7) 2
C11 C12 1.479(5) .
C11 S18 1.641(4) .
C12 C17 1.367(5) .
C12 C13 1.382(5) .
C13 C14 1.371(6) .
C13 H13A 0.9300 .
C14 C15 1.352(7) .
C14 H14A 0.9300 .
C15 C16 1.364(7) .
C15 H15A 0.9300 .
C16 C17 1.376(6) .
C16 H16A 0.9300 .
C17 H17A 0.9300 .
